data_1515673
loop_
_publ_author_name
'Breiten, Benjamin'
'Wu, Yi-Lin'
'Jarowski, Peter D.'
'Gisselbrecht, Jean-Paul'
'Boudon, Corinne'
'Griesser, Markus'
'Onitsch, Christine'
'Gescheidt, Georg'
'Schweizer, W. Bernd'
'Langer, Nicolle'
'Lennartz, Christian'
'Diederich, Fran\,cois'

_publ_section_title
;
 Donor-substituted octacyano[4]dendralenes: a new class of cyano-rich
 non-planar organic acceptors
;
_journal_issue 1
_journal_name_full 'Chemical Science'
_journal_page_first 88
_journal_paper_doi 10.1039/c0sc00387e
_journal_volume 2
_journal_year 2011
_chemical_compound_source 'LOC ETH Zurich'
_chemical_formula_moiety 'C40 H36 N10 , 0.25( C H2 Cl2)'
_chemical_formula_sum 'C40.25 H36.5 Cl0.5 N10'
_chemical_formula_weight 678.01
_chemical_name_systematic
;
?
;
_space_group_IT_number 14
_symmetry_cell_setting monoclinic
_symmetry_space_group_name_Hall '-P 2yn'
_symmetry_space_group_name_H-M 'P 1 21/n 1'
_atom_sites_solution_primary direct
_atom_sites_solution_secondary difmap
_cell_angle_alpha 90.00
_cell_angle_beta 100.887(2)
_cell_angle_gamma 90.00
_cell_formula_units_Z 4
_cell_length_a 13.6680(6)
_cell_length_b 12.3175(6)
_cell_length_c 24.2737(12)
_cell_measurement_reflns_used 47732
_cell_measurement_temperature 173
_cell_measurement_theta_max 24.108
_cell_measurement_theta_min 2.425
_cell_volume 4013.1(3)
_computing_cell_refinement 'HKL Scalepack (Otwinowski & Minor 1997)'
_computing_data_collection KappaCCD
_computing_data_reduction 'Denzo and Scalepak (Otwinowski & Minor, 1997)'
_computing_structure_refinement 'SHELXL-97 (Sheldrick, 2008)'
_computing_structure_solution 'SIR97(Altomare et al., J. Appl. Cryst.,1999)'
_diffrn_ambient_temperature 173
_diffrn_measured_fraction_theta_full 0.976
_diffrn_measured_fraction_theta_max 0.976
_diffrn_measurement_device KappaCCD
_diffrn_measurement_method CCD
_diffrn_orient_matrix_type X=UH
_diffrn_orient_matrix_UB_11 -0.00431
_diffrn_orient_matrix_UB_12 -0.07139
_diffrn_orient_matrix_UB_13 0.02088
_diffrn_orient_matrix_UB_21 0.01367
_diffrn_orient_matrix_UB_22 -0.02323
_diffrn_orient_matrix_UB_23 -0.07658
_diffrn_orient_matrix_UB_31 0.04008
_diffrn_orient_matrix_UB_32 -0.00790
_diffrn_orient_matrix_UB_33 0.00955
_diffrn_radiation_source 'fine-focus sealed tube'
_diffrn_radiation_type ' MoK\a'
_diffrn_radiation_wavelength_id all
_diffrn_reflns_av_R_equivalents 0.112
_diffrn_reflns_limit_h_max 15
_diffrn_reflns_limit_h_min -15
_diffrn_reflns_limit_k_max 14
_diffrn_reflns_limit_k_min -13
_diffrn_reflns_limit_l_max 27
_diffrn_reflns_limit_l_min -27
_diffrn_reflns_number 10888
_diffrn_reflns_theta_full 24.11
_diffrn_reflns_theta_max 24.11
_diffrn_reflns_theta_min 4.10
_exptl_absorpt_coefficient_mu 0.102
_exptl_absorpt_correction_type none
_exptl_crystal_colour purple
_exptl_crystal_density_diffrn 1.108
_exptl_crystal_density_method 'not measured'
_exptl_crystal_description plate
_exptl_crystal_F_000 1426.0
_exptl_crystal_size_max .135
_exptl_crystal_size_mid .075
_exptl_crystal_size_min .021
_refine_diff_density_max 0.265
_refine_diff_density_min -0.338
_refine_diff_density_rms 0.053
_refine_ls_extinction_method none
_refine_ls_goodness_of_fit_ref 1.053
_refine_ls_hydrogen_treatment mixed
_refine_ls_matrix_type full
_refine_ls_number_parameters 537
_refine_ls_number_reflns 6241
_refine_ls_number_restraints 3
_refine_ls_restrained_S_all 1.053
_refine_ls_R_factor_all 0.1311
_refine_ls_R_factor_gt 0.0746
_refine_ls_shift/su_max 0.007
_refine_ls_shift/su_mean 0.000
_refine_ls_structure_factor_coef Fsqd
_refine_ls_weighting_details 'calc w=1/[\s^2^(Fo^2^)+ (0.1000P)^2^+0.0000P] where P=(Fo^2^+2Fc^2^)/3'
_refine_ls_weighting_scheme calc
_refine_ls_wR_factor_gt 0.1737
_refine_ls_wR_factor_ref 0.2070
_reflns_number_gt 3837
_reflns_number_total 6241
_reflns_threshold_expression >2sigma(I)
_cod_data_source_file c0sc00387e.txt
_cod_data_source_block 5
_cod_depositor_comments
;
The following automatic conversions were performed:

'_symmetry_cell_setting' value 'Monoclinic' changed to 'monoclinic'
according to
/usr/data/users/saulius/automatic-downloads/retrospective/RSC/lib/dictionaries/cif_core.dic
dictionary named 'cif_core.dic' version 2.4.2 from 2011-04-26.

Automatic conversion script
Id: cif_fix_values 2281 2013-09-26 08:29:07Z andrius 
;
_cod_original_sg_symbol_H-M 'P 21/n '
_cod_original_formula_sum 'C40.25 H36.5 Cl0.5 N10 '
_cod_database_code 1515673

loop_
_symmetry_equiv_pos_as_xyz
+X,+Y,+Z
-X,-Y,-Z
'-X+ 1/2,+Y+ 1/2,-Z+ 1/2'
'+X+ 1/2,-Y+ 1/2,+Z+ 1/2'

loop_
_atom_site_label
_atom_site_type_symbol
_atom_site_fract_x
_atom_site_fract_y
_atom_site_fract_z
_atom_site_U_iso_or_equiv
_atom_site_adp_type
_atom_site_occupancy
_atom_site_symmetry_multiplicity
_atom_site_calc_flag
_atom_site_refinement_flags
N8 N 0.4715(2) 0.3633(3) 0.49259(14) 0.0464(10) Uani 1 1 d .
N10 N 0.5326(2) 0.2568(3) 0.66051(14) 0.0398(9) Uani 1 1 d .
N17 N 0.1360(2) 0.4848(3) 0.77650(12) 0.0307(8) Uani 1 1 d .
N26 N 0.0954(2) 0.4555(3) 0.40372(14) 0.0410(9) Uani 1 1 d .
N28 N 0.1890(3) 0.1758(4) 0.50715(16) 0.0548(11) Uani 1 1 d .
N31 N 0.3360(3) 0.5169(3) 0.39928(14) 0.0427(9) Uani 1 1 d .
N33 N 0.3118(3) 0.8230(4) 0.48183(14) 0.0476(10) Uani 1 1 d .
N40 N 0.5578(2) 0.6563(3) 0.76979(12) 0.0325(8) Uani 1 1 d .
N48 N 0.0890(2) 0.8253(3) 0.63234(14) 0.0392(9) Uani 1 1 d .
N50 N 0.0199(2) 0.6393(3) 0.48241(14) 0.0396(9) Uani 1 1 d .
C1 C 0.4047(3) 0.3541(3) 0.58527(14) 0.0255(8) Uani 1 1 d .
C2 C 0.3126(2) 0.3953(3) 0.58969(14) 0.0249(8) Uani 1 1 d .
C3 C 0.2574(2) 0.4463(3) 0.53639(14) 0.0246(8) Uani 1 1 d .
C4 C 0.2676(2) 0.5658(3) 0.53114(13) 0.0245(8) Uani 1 1 d .
C5 C 0.2471(2) 0.6361(3) 0.57897(14) 0.0237(8) Uani 1 1 d .
C6 C 0.1530(3) 0.6817(3) 0.57037(14) 0.0255(8) Uani 1 1 d .
C7 C 0.4404(3) 0.3606(3) 0.53350(16) 0.0309(9) Uani 1 1 d .
C9 C 0.4732(3) 0.3005(3) 0.62874(16) 0.0297(9) Uani 1 1 d .
C11 C 0.2678(2) 0.4022(3) 0.63823(13) 0.0225(8) Uani 1 1 d .
C12 C 0.3216(3) 0.3976(3) 0.69374(14) 0.0272(9) Uani 1 1 d .
C13 C 0.2792(3) 0.4193(3) 0.73935(15) 0.0271(9) Uani 1 1 d .
C14 C 0.1769(3) 0.4514(3) 0.73307(14) 0.0278(9) Uani 1 1 d .
C15 C 0.1211(3) 0.4463(3) 0.67758(15) 0.0274(9) Uani 1 1 d .
C16 C 0.1641(3) 0.4250(3) 0.63234(15) 0.0253(8) Uani 1 1 d .
C18 C 0.1922(3) 0.4810(4) 0.83560(16) 0.0409(11) Uani 1 1 d .
C19 C 0.2365(3) 0.5913(4) 0.85289(18) 0.0502(12) Uani 1 1 d .
C20 C 0.1288(4) 0.4383(4) 0.87604(17) 0.0510(13) Uani 1 1 d .
C21 C 0.0405(3) 0.5437(3) 0.76915(16) 0.0327(9) Uani 1 1 d .
C22 C 0.0359(3) 0.6438(4) 0.73084(16) 0.0374(10) Uani 1 1 d .
C23 C -0.0504(3) 0.4697(4) 0.75460(19) 0.0479(12) Uani 1 1 d .
C24 C 0.2015(3) 0.3846(3) 0.49636(14) 0.0263(9) Uani 1 1 d .
C25 C 0.1420(3) 0.4254(3) 0.44517(16) 0.0303(9) Uani 1 1 d .
C27 C 0.1956(3) 0.2682(4) 0.50281(15) 0.0360(10) Uani 1 1 d .
C29 C 0.2947(3) 0.6144(3) 0.48670(14) 0.0272(9) Uani 1 1 d .
C30 C 0.3182(3) 0.5584(3) 0.43873(16) 0.0297(9) Uani 1 1 d .
C32 C 0.3045(3) 0.7313(4) 0.48453(15) 0.0335(10) Uani 1 1 d .
C34 C 0.3254(3) 0.6476(3) 0.62739(14) 0.0244(8) Uani 1 1 d .
C35 C 0.4252(3) 0.6230(3) 0.62411(15) 0.0264(9) Uani 1 1 d .
C36 C 0.5000(3) 0.6279(3) 0.66978(15) 0.0282(9) Uani 1 1 d .
C37 C 0.4830(3) 0.6560(3) 0.72384(15) 0.0283(9) Uani 1 1 d .
C38 C 0.3831(3) 0.6842(3) 0.72684(15) 0.0283(9) Uani 1 1 d .
C39 C 0.3085(3) 0.6790(3) 0.68077(14) 0.0253(8) Uani 1 1 d .
C41 C 0.6563(3) 0.6038(4) 0.77018(18) 0.0396(10) Uani 1 1 d .
C42 C 0.7223(3) 0.6712(4) 0.7383(2) 0.0530(13) Uani 1 1 d .
C43 C 0.6481(3) 0.4844(4) 0.75407(19) 0.0469(12) Uani 1 1 d .
C44 C 0.5400(3) 0.6935(4) 0.82516(16) 0.0398(11) Uani 1 1 d .
C45 C 0.6273(3) 0.7602(4) 0.85749(18) 0.0523(13) Uani 1 1 d .
C46 C 0.5156(4) 0.5975(5) 0.86074(19) 0.0579(14) Uani 1 1 d .
C47 C 0.1194(3) 0.7605(3) 0.60623(15) 0.0283(9) Uani 1 1 d .
C49 C 0.0796(3) 0.6565(3) 0.52095(16) 0.0280(9) Uani 1 1 d .
Cl53 Cl 0.122(2) 0.460(3) 0.1213(15) 0.400 Uiso 0.25 1 d PD
Cl52 Cl 0.207(3) 0.673(3) 0.1120(14) 0.400 Uiso 0.25 1 d PD
C51 C 0.158(7) 0.555(5) 0.0729(17) 0.400 Uiso 0.25 1 d PD
H12 H 0.3924 0.3780 0.7000 0.021(9) Uiso 1 1 calc R
H19A H 0.2786 0.6194 0.8222 0.11(2) Uiso 1 1 calc R
H19B H 0.2850 0.5851 0.8934 0.085(17) Uiso 1 1 calc R
H19C H 0.1773 0.6482 0.8554 0.088(18) Uiso 1 1 calc R
H20A H 0.0728 0.4977 0.8806 0.042(11) Uiso 1 1 calc R
H20B H 0.1756 0.4231 0.9164 0.062(14) Uiso 1 1 calc R
H20C H 0.0930 0.3637 0.8598 0.055(13) Uiso 1 1 calc R
H22A H 0.1013 0.6933 0.7443 0.050(12) Uiso 1 1 calc R
H22B H -0.0300 0.6906 0.7333 0.062(14) Uiso 1 1 calc R
H22C H 0.0332 0.6178 0.6881 0.049(12) Uiso 1 1 calc R
H23A H -0.0651 0.4530 0.7101 0.087(18) Uiso 1 1 calc R
H23B H -0.1144 0.5093 0.7659 0.070(15) Uiso 1 1 calc R
H23C H -0.0361 0.3944 0.7775 0.079(17) Uiso 1 1 calc R
H42A H 0.7132 0.6424 0.6956 0.090(18) Uiso 1 1 calc R
H42B H 0.7993 0.6631 0.7586 0.089(18) Uiso 1 1 calc R
H42C H 0.7005 0.7555 0.7382 0.16(3) Uiso 1 1 calc R
H43A H 0.5985 0.4441 0.7773 0.064(14) Uiso 1 1 calc R
H43B H 0.7208 0.4472 0.7638 0.11(2) Uiso 1 1 calc R
H43C H 0.6189 0.4771 0.7097 0.060(13) Uiso 1 1 calc R
H45A H 0.6867 0.7062 0.8761 0.037(11) Uiso 1 1 calc R
H45B H 0.6024 0.8062 0.8901 0.084(17) Uiso 1 1 calc R
H45C H 0.6542 0.8151 0.8290 0.043(12) Uiso 1 1 calc R
H46A H 0.4562 0.5499 0.8366 0.072(16) Uiso 1 1 calc R
H46B H 0.4925 0.6278 0.8980 0.081(17) Uiso 1 1 calc R
H46C H 0.5810 0.5473 0.8726 0.067(15) Uiso 1 1 calc R
H13 H 0.321(3) 0.417(3) 0.7761(16) 0.033(10) Uiso 1 1 d .
H15 H 0.054(3) 0.464(3) 0.6730(13) 0.016(9) Uiso 1 1 d .
H16 H 0.123(3) 0.423(3) 0.5927(15) 0.026(9) Uiso 1 1 d .
H18 H 0.242(3) 0.429(3) 0.8363(15) 0.030(10) Uiso 1 1 d .
H21 H 0.039(3) 0.572(3) 0.8053(16) 0.031(10) Uiso 1 1 d .
H35 H 0.444(2) 0.608(3) 0.5860(13) 0.015(8) Uiso 1 1 d .
H36 H 0.568(3) 0.611(3) 0.6652(15) 0.032(10) Uiso 1 1 d .
H38 H 0.370(2) 0.711(3) 0.7634(14) 0.016(8) Uiso 1 1 d .
H39 H 0.239(3) 0.698(3) 0.6828(13) 0.022(9) Uiso 1 1 d .
H41 H 0.697(3) 0.599(3) 0.8121(15) 0.029(9) Uiso 1 1 d .
H44 H 0.477(2) 0.746(3) 0.8180(13) 0.016(8) Uiso 1 1 d .
H51A H 0.2080 0.5234 0.0544 0.480 Uiso 0.25 1 calc PR
H51B H 0.1007 0.5750 0.0445 0.480 Uiso 0.25 1 calc PR

loop_
_atom_site_aniso_label
_atom_site_aniso_U_11
_atom_site_aniso_U_22
_atom_site_aniso_U_33
_atom_site_aniso_U_23
_atom_site_aniso_U_13
_atom_site_aniso_U_12
N8 0.0325(19) 0.075(3) 0.032(2) 0.0026(18) 0.0071(17) 0.0098(18)
N10 0.0311(18) 0.050(3) 0.0393(19) 0.0129(18) 0.0081(16) 0.0078(17)
N17 0.0338(17) 0.033(2) 0.0264(16) 0.0017(14) 0.0083(14) 0.0097(14)
N26 0.041(2) 0.053(3) 0.0259(19) 0.0009(17) -0.0012(16) -0.0007(17)
N28 0.073(3) 0.039(3) 0.045(2) 0.0009(19) -0.008(2) -0.006(2)
N31 0.044(2) 0.057(3) 0.0285(19) -0.0013(17) 0.0080(16) 0.0012(18)
N33 0.057(2) 0.046(3) 0.038(2) 0.0049(19) 0.0067(18) -0.007(2)
N40 0.0302(17) 0.038(2) 0.0246(16) -0.0036(14) -0.0062(14) 0.0019(15)
N48 0.0355(19) 0.042(2) 0.0371(19) -0.0078(18) -0.0010(16) 0.0085(17)
N50 0.0283(18) 0.054(3) 0.0330(19) -0.0058(16) -0.0034(16) 0.0019(16)
C1 0.0255(19) 0.028(2) 0.0220(18) -0.0003(16) 0.0030(15) -0.0005(16)
C2 0.0252(19) 0.025(2) 0.0236(19) 0.0012(16) 0.0019(15) -0.0025(16)
C3 0.0213(18) 0.035(2) 0.0188(18) -0.0007(16) 0.0069(15) 0.0029(16)
C4 0.0167(17) 0.037(2) 0.0155(17) -0.0013(16) -0.0072(14) 0.0018(16)
C5 0.0243(19) 0.022(2) 0.0237(18) 0.0015(15) 0.0026(15) -0.0038(15)
C6 0.0264(19) 0.027(2) 0.0221(18) -0.0016(16) 0.0010(15) -0.0017(16)
C7 0.0246(19) 0.042(3) 0.026(2) 0.0018(17) 0.0048(17) 0.0040(17)
C9 0.0264(19) 0.036(2) 0.028(2) 0.0016(18) 0.0082(18) 0.0003(18)
C11 0.0267(18) 0.022(2) 0.0182(18) 0.0015(15) 0.0021(15) -0.0007(15)
C12 0.0226(18) 0.033(2) 0.0250(19) 0.0011(17) 0.0027(16) 0.0026(16)
C13 0.0280(19) 0.030(2) 0.0215(19) -0.0019(16) -0.0001(16) 0.0044(16)
C14 0.035(2) 0.027(2) 0.0228(19) -0.0005(16) 0.0082(16) -0.0017(17)
C15 0.024(2) 0.033(2) 0.026(2) 0.0012(16) 0.0046(16) 0.0020(16)
C16 0.0283(19) 0.025(2) 0.0210(19) -0.0012(15) 0.0006(16) 0.0003(16)
C18 0.054(3) 0.048(3) 0.022(2) 0.0025(19) 0.0100(19) 0.022(2)
C19 0.045(3) 0.068(4) 0.035(2) -0.009(2) 0.001(2) -0.001(2)
C20 0.082(3) 0.047(3) 0.028(2) 0.009(2) 0.021(2) 0.021(3)
C21 0.032(2) 0.040(3) 0.027(2) -0.0027(18) 0.0096(17) 0.0044(18)
C22 0.039(2) 0.045(3) 0.029(2) 0.0011(18) 0.0072(18) 0.009(2)
C23 0.037(2) 0.059(3) 0.051(3) -0.004(2) 0.017(2) -0.003(2)
C24 0.0272(19) 0.031(2) 0.0197(18) -0.0014(16) 0.0030(16) 0.0005(17)
C25 0.031(2) 0.036(3) 0.025(2) -0.0040(17) 0.0059(18) -0.0025(17)
C27 0.037(2) 0.045(3) 0.022(2) -0.0034(19) -0.0076(16) 0.000(2)
C29 0.0245(18) 0.034(2) 0.0221(19) 0.0033(16) 0.0008(15) 0.0003(16)
C30 0.028(2) 0.035(2) 0.026(2) 0.0022(18) 0.0044(17) -0.0029(17)
C32 0.035(2) 0.042(3) 0.023(2) 0.0016(19) 0.0057(17) -0.002(2)
C34 0.0265(19) 0.023(2) 0.0226(18) -0.0010(15) 0.0026(15) -0.0027(15)
C35 0.0249(19) 0.030(2) 0.025(2) -0.0018(16) 0.0048(16) 0.0018(16)
C36 0.0200(19) 0.036(2) 0.028(2) -0.0063(17) 0.0017(16) -0.0018(17)
C37 0.0284(19) 0.027(2) 0.027(2) -0.0045(16) -0.0012(16) 0.0004(16)
C38 0.032(2) 0.032(2) 0.0208(19) -0.0018(16) 0.0036(17) 0.0036(17)
C39 0.0210(19) 0.030(2) 0.0242(19) 0.0007(16) 0.0021(16) 0.0012(16)
C41 0.030(2) 0.044(3) 0.040(2) -0.007(2) -0.0052(19) 0.0098(19)
C42 0.027(2) 0.061(4) 0.068(3) -0.009(3) 0.003(2) -0.007(2)
C43 0.041(2) 0.044(3) 0.054(3) -0.009(2) 0.004(2) 0.009(2)
C44 0.040(2) 0.050(3) 0.025(2) -0.0105(19) -0.0067(18) 0.011(2)
C45 0.053(3) 0.058(3) 0.038(2) -0.014(2) -0.014(2) 0.007(2)
C46 0.060(3) 0.074(4) 0.040(3) 0.004(3) 0.010(2) 0.000(3)
C47 0.0244(18) 0.031(2) 0.0269(19) 0.0013(18) -0.0020(16) 0.0017(17)
C49 0.0208(18) 0.034(2) 0.030(2) 0.0017(17) 0.0078(17) 0.0030(16)

loop_
_atom_type_symbol
_atom_type_description
_atom_type_scat_dispersion_real
_atom_type_scat_dispersion_imag
_atom_type_scat_source
C C 0.0033 0.0016 'International Tables Vol C Tables 4.2.6.8 and 6.1.1.4'
H H 0.0000 0.0000 'International Tables Vol C Tables 4.2.6.8 and 6.1.1.4'
N N 0.0061 0.0033 'International Tables Vol C Tables 4.2.6.8 and 6.1.1.4'
Cl Cl 0.1484 0.1585 'International Tables Vol C Tables 4.2.6.8 and 6.1.1.4'

loop_
_diffrn_radiation_wavelength
0.71073

loop_
_geom_angle_atom_site_label_1
_geom_angle_atom_site_label_2
_geom_angle_atom_site_label_3
_geom_angle
C14 N17 C21 122.9(3)
C14 N17 C18 121.9(3)
C21 N17 C18 114.4(3)
C37 N40 C44 121.0(3)
C37 N40 C41 122.8(3)
C44 N40 C41 115.5(3)
C2 C1 C9 126.2(3)
C2 C1 C7 120.9(3)
C9 C1 C7 112.8(3)
C1 C2 C11 128.6(3)
C1 C2 C3 113.7(3)
C11 C2 C3 117.4(3)
C24 C3 C4 123.0(3)
C24 C3 C2 120.4(4)
C4 C3 C2 116.6(3)
C29 C4 C3 123.6(3)
C29 C4 C5 118.6(3)
C3 C4 C5 117.8(3)
C6 C5 C34 127.6(3)
C6 C5 C4 114.7(3)
C34 C5 C4 117.7(3)
C5 C6 C47 125.4(3)
C5 C6 C49 121.2(3)
C47 C6 C49 113.4(3)
N8 C7 C1 177.7(4)
N10 C9 C1 174.7(4)
C12 C11 C16 115.7(3)
C12 C11 C2 124.0(3)
C16 C11 C2 120.1(3)
C13 C12 C11 122.7(3)
C12 C13 C14 121.4(3)
N17 C14 C15 121.9(3)
N17 C14 C13 122.8(3)
C15 C14 C13 115.3(3)
C16 C15 C14 122.4(3)
C15 C16 C11 121.9(3)
N17 C18 C19 110.2(4)
N17 C18 C20 112.2(4)
C19 C18 C20 112.2(4)
N17 C21 C23 113.4(4)
N17 C21 C22 113.7(3)
C23 C21 C22 113.6(3)
C3 C24 C25 125.0(4)
C3 C24 C27 121.0(3)
C25 C24 C27 113.9(3)
N26 C25 C24 178.2(4)
N28 C27 C24 178.5(4)
C4 C29 C30 124.9(4)
C4 C29 C32 120.8(3)
C30 C29 C32 114.3(3)
N31 C30 C29 177.6(4)
N33 C32 C29 178.8(4)
C39 C34 C35 115.9(3)
C39 C34 C5 123.4(3)
C35 C34 C5 120.6(3)
C36 C35 C34 122.0(3)
C35 C36 C37 122.4(3)
N40 C37 C36 121.9(3)
N40 C37 C38 122.4(3)
C36 C37 C38 115.7(3)
C39 C38 C37 121.5(3)
C38 C39 C34 122.6(3)
N40 C41 C43 113.2(3)
N40 C41 C42 112.1(4)
C43 C41 C42 114.5(4)
N40 C44 C45 112.5(4)
N40 C44 C46 111.2(4)
C45 C44 C46 110.8(4)
N48 C47 C6 176.3(4)
N50 C49 C6 177.8(4)
Cl52 C51 Cl53 107.8(16)
C13 C12 H12 118.6
C11 C12 H12 118.6
C12 C13 H13 118(2)
C14 C13 H13 120(2)
C16 C15 H15 121(2)
C14 C15 H15 116(2)
C15 C16 H16 121.7(19)
C11 C16 H16 116.4(19)
N17 C18 H18 106(2)
C19 C18 H18 111(2)
C20 C18 H18 105(2)
C18 C19 H19A 109.5
C18 C19 H19B 109.5
H19A C19 H19B 109.5
C18 C19 H19C 109.5
H19A C19 H19C 109.5
H19B C19 H19C 109.5
C18 C20 H20A 109.5
C18 C20 H20B 109.5
H20A C20 H20B 109.5
C18 C20 H20C 109.5
H20A C20 H20C 109.5
H20B C20 H20C 109.5
N17 C21 H21 104(2)
C23 C21 H21 106(2)
C22 C21 H21 105(2)
C21 C22 H22A 109.5
C21 C22 H22B 109.5
H22A C22 H22B 109.5
C21 C22 H22C 109.5
H22A C22 H22C 109.5
H22B C22 H22C 109.5
C21 C23 H23A 109.5
C21 C23 H23B 109.5
H23A C23 H23B 109.5
C21 C23 H23C 109.5
H23A C23 H23C 109.5
H23B C23 H23C 109.5
C36 C35 H35 117.5(17)
C34 C35 H35 120.3(17)
C35 C36 H36 119(2)
C37 C36 H36 119(2)
C39 C38 H38 120.7(19)
C37 C38 H38 117.8(18)
C38 C39 H39 121.6(19)
C34 C39 H39 115.9(19)
N40 C41 H41 109.9(19)
C43 C41 H41 101(2)
C42 C41 H41 104.8(19)
C41 C42 H42A 109.5
C41 C42 H42B 109.5
H42A C42 H42B 109.5
C41 C42 H42C 109.5
H42A C42 H42C 109.5
H42B C42 H42C 109.5
C41 C43 H43A 109.5
C41 C43 H43B 109.5
H43A C43 H43B 109.5
C41 C43 H43C 109.5
H43A C43 H43C 109.5
H43B C43 H43C 109.5
N40 C44 H44 107.8(17)
C45 C44 H44 106.8(18)
C46 C44 H44 107.5(18)
C44 C45 H45A 109.5
C44 C45 H45B 109.5
H45A C45 H45B 109.5
C44 C45 H45C 109.5
H45A C45 H45C 109.5
H45B C45 H45C 109.5
C44 C46 H46A 109.5
C44 C46 H46B 109.5
H46A C46 H46B 109.5
C44 C46 H46C 109.5
H46A C46 H46C 109.5
H46B C46 H46C 109.5
Cl52 C51 H51A 110.2
Cl53 C51 H51A 110.1
Cl52 C51 H51B 110.1
Cl53 C51 H51B 110.1
H51A C51 H51B 108.5

loop_
_geom_bond_atom_site_label_1
_geom_bond_atom_site_label_2
_geom_bond_distance
N8 C7 1.152(5)
N10 C9 1.143(5)
N17 C14 1.347(4)
N17 C21 1.475(5)
N17 C18 1.494(5)
N26 C25 1.146(5)
N28 C27 1.149(6)
N31 C30 1.152(5)
N33 C32 1.136(5)
N40 C37 1.364(4)
N40 C44 1.483(5)
N40 C41 1.492(5)
N48 C47 1.145(5)
N50 C49 1.139(5)
C1 C2 1.381(5)
C1 C9 1.432(5)
C1 C7 1.434(5)
C2 C11 1.429(5)
C2 C3 1.506(5)
C3 C24 1.351(5)
C3 C4 1.486(5)
C4 C29 1.346(5)
C4 C5 1.516(5)
C5 C6 1.382(5)
C5 C34 1.439(5)
C6 C47 1.436(5)
C6 C49 1.445(5)
C11 C12 1.409(5)
C11 C16 1.426(5)
C12 C13 1.370(5)
C13 C14 1.434(5)
C14 C15 1.418(5)
C15 C16 1.365(5)
C18 C19 1.514(7)
C18 C20 1.521(6)
C21 C23 1.528(6)
C21 C22 1.538(6)
C24 C25 1.441(5)
C24 C27 1.446(6)
C29 C30 1.441(5)
C29 C32 1.448(6)
C34 C39 1.413(5)
C34 C35 1.414(5)
C35 C36 1.360(5)
C36 C37 1.418(5)
C37 C38 1.423(5)
C38 C39 1.365(5)
C41 C43 1.520(6)
C41 C42 1.538(6)
C44 C45 1.537(6)
C44 C46 1.538(7)
Cl53 C51 1.80(2)
Cl52 C51 1.79(2)
C12 H12 0.9800
C13 H13 0.96(4)
C15 H15 0.93(3)
C16 H16 1.02(4)
C18 H18 0.93(4)
C19 H19A 1.0800
C19 H19B 1.0800
C19 H19C 1.0800
C20 H20A 1.0800
C20 H20B 1.0800
C20 H20C 1.0800
C21 H21 0.95(4)
C22 H22A 1.0800
C22 H22B 1.0800
C22 H22C 1.0800
C23 H23A 1.0800
C23 H23B 1.0800
C23 H23C 1.0800
C35 H35 1.03(3)
C36 H36 0.98(4)
C38 H38 1.00(3)
C39 H39 0.99(4)
C41 H41 1.07(4)
C42 H42A 1.0800
C42 H42B 1.0800
C42 H42C 1.0800
C43 H43A 1.0800
C43 H43B 1.0800
C43 H43C 1.0800
C44 H44 1.07(3)
C45 H45A 1.0800
C45 H45B 1.0800
C45 H45C 1.0800
C46 H46A 1.0800
C46 H46B 1.0800
C46 H46C 1.0800
C51 H51A 0.9700
C51 H51B 0.9700

loop_
_geom_torsion_atom_site_label_1
_geom_torsion_atom_site_label_2
_geom_torsion_atom_site_label_3
_geom_torsion_atom_site_label_4
_geom_torsion
C9 C1 C2 C11 5.4(6)
C7 C1 C2 C11 -175.7(4)
C9 C1 C2 C3 -179.5(4)
C7 C1 C2 C3 -0.5(5)
C1 C2 C3 C24 85.2(4)
C11 C2 C3 C24 -99.1(4)
C1 C2 C3 C4 -95.3(4)
C11 C2 C3 C4 80.4(4)
C24 C3 C4 C29 -52.7(5)
C2 C3 C4 C29 127.9(3)
C24 C3 C4 C5 128.0(3)
C2 C3 C4 C5 -51.5(4)
C29 C4 C5 C6 81.9(4)
C3 C4 C5 C6 -98.7(4)
C29 C4 C5 C34 -98.4(4)
C3 C4 C5 C34 81.0(4)
C34 C5 C6 C47 7.6(6)
C4 C5 C6 C47 -172.7(3)
C34 C5 C6 C49 -175.5(3)
C4 C5 C6 C49 4.2(5)
C2 C1 C7 N8 -164(11)
C9 C1 C7 N8 15(11)
C2 C1 C9 N10 18E1(10)
C7 C1 C9 N10 0(5)
C1 C2 C11 C12 20.0(6)
C3 C2 C11 C12 -155.0(4)
C1 C2 C11 C16 -166.0(4)
C3 C2 C11 C16 19.0(5)
C16 C11 C12 C13 -3.5(5)
C2 C11 C12 C13 170.7(4)
C11 C12 C13 C14 -1.7(6)
C21 N17 C14 C15 -15.8(6)
C18 N17 C14 C15 174.6(4)
C21 N17 C14 C13 163.8(4)
C18 N17 C14 C13 -5.8(6)
C12 C13 C14 N17 -172.5(4)
C12 C13 C14 C15 7.1(6)
N17 C14 C15 C16 172.1(4)
C13 C14 C15 C16 -7.4(5)
C14 C15 C16 C11 2.4(6)
C12 C11 C16 C15 3.2(5)
C2 C11 C16 C15 -171.2(4)
C14 N17 C18 C19 97.6(4)
C21 N17 C18 C19 -72.8(4)
C14 N17 C18 C20 -136.5(4)
C21 N17 C18 C20 53.0(5)
C14 N17 C21 C23 79.6(5)
C18 N17 C21 C23 -110.1(4)
C14 N17 C21 C22 -52.2(5)
C18 N17 C21 C22 118.2(4)
C4 C3 C24 C25 -2.6(5)
C2 C3 C24 C25 176.8(3)
C4 C3 C24 C27 178.6(3)
C2 C3 C24 C27 -1.9(5)
C3 C24 C25 N26 142(13)
C27 C24 C25 N26 -39(13)
C3 C24 C27 N28 156(19)
C25 C24 C27 N28 -2E1(2)
C3 C4 C29 C30 -0.4(5)
C5 C4 C29 C30 178.9(3)
C3 C4 C29 C32 -179.2(3)
C5 C4 C29 C32 0.2(5)
C4 C29 C30 N31 156(9)
C32 C29 C30 N31 -26(10)
C4 C29 C32 N33 -15E1(2)
C30 C29 C32 N33 3E1(2)
C6 C5 C34 C39 20.9(6)
C4 C5 C34 C39 -158.8(4)
C6 C5 C34 C35 -161.6(4)
C4 C5 C34 C35 18.7(5)
C39 C34 C35 C36 1.0(5)
C5 C34 C35 C36 -176.7(4)
C34 C35 C36 C37 1.1(6)
C44 N40 C37 C36 175.6(4)
C41 N40 C37 C36 -14.5(6)
C44 N40 C37 C38 -4.2(6)
C41 N40 C37 C38 165.7(4)
C35 C36 C37 N40 177.2(4)
C35 C36 C37 C38 -3.0(6)
N40 C37 C38 C39 -177.2(4)
C36 C37 C38 C39 3.0(6)
C37 C38 C39 C34 -1.1(6)
C35 C34 C39 C38 -1.0(6)
C5 C34 C39 C38 176.6(4)
C37 N40 C41 C43 -55.8(5)
C44 N40 C41 C43 114.6(4)
C37 N40 C41 C42 75.6(5)
C44 N40 C41 C42 -113.9(4)
C37 N40 C44 C45 -140.6(4)
C41 N40 C44 C45 48.8(5)
C37 N40 C44 C46 94.5(4)
C41 N40 C44 C46 -76.1(4)
C5 C6 C47 N48 152(7)
C49 C6 C47 N48 -25(7)
C5 C6 C49 N50 -168(11)
C47 C6 C49 N50 10(11)
